data_4500693
loop_
_publ_author_name
'Niu, Jingyang'
'Zhang, Shaowei'
'Chen, Huanni'
'Zhao, Junwei'
'Ma, Pengtao'
'Wang, Jingping'

_publ_section_title
;
 1-D, 2-D, and 3-D Organic--Inorganic Hybrids Assembled from Keggin-type
 Polyoxometalates and 3d-4f Heterometals
;
_journal_issue 9
_journal_name_full 'Crystal Growth &amp; Design'
_journal_page_first 3769
_journal_paper_doi 10.1021/cg2001249
_journal_volume 11
_journal_year 2011
_chemical_formula_sum 'C36 H101 Cu5 Gd N20 O88 P2 W22'
_chemical_formula_weight 6803.68
_chemical_name_systematic
;

 ?

;
_space_group_IT_number 2
_symmetry_cell_setting triclinic
_symmetry_space_group_name_Hall '-P 1'
_symmetry_space_group_name_H-M 'P -1'
_atom_sites_solution_hydrogens geom
_atom_sites_solution_primary direct
_atom_sites_solution_secondary difmap
_audit_creation_method SHELXL-97
_cell_angle_alpha 105.421(2)
_cell_angle_beta 104.048(2)
_cell_angle_gamma 99.871(2)
_cell_formula_units_Z 2
_cell_length_a 13.7083(16)
_cell_length_b 19.323(2)
_cell_length_c 25.369(3)
_cell_measurement_reflns_used 9976
_cell_measurement_temperature 296(2)
_cell_measurement_theta_max 28.25
_cell_measurement_theta_min 2.37
_cell_volume 6080.9(12)
_computing_cell_refinement 'Bruker SMART'
_computing_data_collection 'Bruker SMART'
_computing_data_reduction 'Bruker SAINT'
_computing_molecular_graphics 'Bruker SHELXTL'
_computing_publication_material 'Bruker SHELXTL'
_computing_structure_refinement 'SHELXL-97 (Sheldrick, 1997)'
_computing_structure_solution 'SHELXS-97 (Sheldrick, 1990)'
_diffrn_ambient_temperature 296(2)
_diffrn_measured_fraction_theta_full 0.940
_diffrn_measured_fraction_theta_max 0.940
_diffrn_measurement_device_type 'CCD area detector'
_diffrn_measurement_method 'phi and omega scans'
_diffrn_radiation_monochromator graphite
_diffrn_radiation_source 'fine-focus sealed tube'
_diffrn_radiation_type MoK\a
_diffrn_radiation_wavelength 0.71073
_diffrn_reflns_av_R_equivalents 0.0946
_diffrn_reflns_av_sigmaI/netI 0.0864
_diffrn_reflns_limit_h_max 16
_diffrn_reflns_limit_h_min -16
_diffrn_reflns_limit_k_max 22
_diffrn_reflns_limit_k_min -22
_diffrn_reflns_limit_l_max 15
_diffrn_reflns_limit_l_min -30
_diffrn_reflns_number 29833
_diffrn_reflns_theta_full 25.00
_diffrn_reflns_theta_max 25.00
_diffrn_reflns_theta_min 1.96
_exptl_absorpt_coefficient_mu 22.232
_exptl_absorpt_correction_T_max 0.1162
_exptl_absorpt_correction_T_min 0.0625
_exptl_absorpt_correction_type empirical
_exptl_absorpt_process_details SADABS
_exptl_crystal_colour purple
_exptl_crystal_density_diffrn 3.715
_exptl_crystal_density_method 'not measured'
_exptl_crystal_description block
_exptl_crystal_F_000 6054
_exptl_crystal_size_max 0.28
_exptl_crystal_size_mid 0.23
_exptl_crystal_size_min 0.17
_refine_diff_density_max 4.780
_refine_diff_density_min -3.967
_refine_diff_density_rms 0.550
_refine_ls_extinction_method none
_refine_ls_goodness_of_fit_ref 1.015
_refine_ls_hydrogen_treatment constr
_refine_ls_matrix_type full
_refine_ls_number_parameters 1576
_refine_ls_number_reflns 20156
_refine_ls_number_restraints 213
_refine_ls_restrained_S_all 1.011
_refine_ls_R_factor_all 0.0769
_refine_ls_R_factor_gt 0.0641
_refine_ls_shift/su_max 0.002
_refine_ls_shift/su_mean 0.000
_refine_ls_structure_factor_coef Fsqd
_refine_ls_weighting_details 'calc w=1/[\s^2^(Fo^2^)+(0.1068P)^2^+0.0000P] where P=(Fo^2^+2Fc^2^)/3'
_refine_ls_weighting_scheme calc
_refine_ls_wR_factor_gt 0.1592
_refine_ls_wR_factor_ref 0.1669
_reflns_number_gt 16144
_reflns_number_total 20156
_reflns_threshold_expression >2sigma(I)
_cod_data_source_file cg2001249_si_001.cif
_cod_data_source_block 3
_cod_depositor_comments
;
The following automatic conversions were performed:

'_symmetry_cell_setting' value 'Triclinic' changed to 'triclinic'
according to /home/saulius/struct/CIF-dictionaries/cif_core.dic
dictionary named 'cif_core.dic' version 2.4.1 from 2010-06-29.

Automatic conversion script
Id: cif_fix_values 1715 2011-07-08 13:25:40Z adriana 
;
_cod_original_cell_volume 6080.8(12)
_cod_original_sg_symbol_H-M P-1
_cod_database_code 4500693

loop_
_symmetry_equiv_pos_as_xyz
'x, y, z'
'-x, -y, -z'

loop_
_atom_site_label
_atom_site_type_symbol
_atom_site_fract_x
_atom_site_fract_y
_atom_site_fract_z
_atom_site_U_iso_or_equiv
_atom_site_adp_type
_atom_site_occupancy
_atom_site_symmetry_multiplicity
_atom_site_calc_flag
_atom_site_refinement_flags
W1 W -0.36355(2) -0.236548(16) 0.651479(12) 0.01998(8) Uani 1 1 d .
W2 W -0.38103(2) -0.061706(16) 0.720823(13) 0.02077(8) Uani 1 1 d .
W3 W -0.31066(2) -0.088836(17) 0.598559(13) 0.02349(9) Uani 1 1 d .
W4 W -0.11197(2) -0.271392(17) 0.649119(13) 0.02196(9) Uani 1 1 d .
W5 W -0.05219(2) -0.122113(18) 0.598811(13) 0.02468(9) Uani 1 1 d .
W6 W 0.11241(2) -0.131820(17) 0.718603(13) 0.02277(9) Uani 1 1 d .
W7 W -0.07279(2) 0.062930(17) 0.682049(13) 0.02320(9) Uani 1 1 d .
W8 W 0.09567(2) 0.051381(16) 0.802066(13) 0.02139(9) Uani 1 1 d .
W9 W -0.13889(2) 0.084792(16) 0.806374(13) 0.02101(8) Uani 1 1 d .
W10 W 0.02790(2) -0.113166(16) 0.850869(12) 0.01881(8) Uani 1 1 d .
W11 W -0.20692(2) -0.082927(16) 0.850980(12) 0.01855(8) Uani 1 1 d .
W12 W -0.08582(2) -0.446553(16) 0.833361(12) 0.01938(8) Uani 1 1 d .
W13 W -0.21292(2) -0.361600(16) 0.917658(12) 0.01874(8) Uani 1 1 d .
W14 W -0.50548(2) -0.392491(17) 0.747728(13) 0.02176(9) Uani 1 1 d .
W15 W -0.50344(2) -0.423283(16) 0.875915(12) 0.02046(8) Uani 1 1 d .
W16 W -0.63848(2) -0.561178(17) 0.750040(13) 0.02188(9) Uani 1 1 d .
W17 W -0.48326(2) -0.685416(16) 0.798126(13) 0.02047(8) Uani 1 1 d .
W18 W -0.35044(2) -0.545195(16) 0.924989(12) 0.01975(8) Uani 1 1 d .
W19 W -0.21635(2) -0.630937(16) 0.841993(13) 0.02041(8) Uani 1 1 d .
W20 W -0.49661(2) -0.655737(17) 0.657780(13) 0.02219(9) Uani 1 1 d .
W21 W -0.23216(2) -0.606745(17) 0.701532(13) 0.02230(9) Uani 1 1 d .
W22 W -0.36174(2) -0.483356(17) 0.659621(12) 0.02121(9) Uani 1 1 d .
Gd1 Gd -0.20318(3) -0.29135(2) 0.786464(15) 0.02016(10) Uani 1 1 d .
P1 P -0.35718(13) -0.51070(10) 0.79389(7) 0.0155(5) Uani 1 1 d .
P2 P -0.13071(13) -0.09417(10) 0.72797(8) 0.0178(5) Uani 1 1 d .
O1 O -0.4653(4) -0.3138(3) 0.6126(2) 0.0322(18) Uani 1 1 d .
O2 O -0.4890(4) -0.0346(3) 0.7339(2) 0.040(2) Uani 1 1 d .
O3 O -0.3731(4) -0.0756(3) 0.5369(2) 0.0307(17) Uani 1 1 d .
O4 O -0.1182(4) -0.3597(3) 0.6099(2) 0.0279(16) Uani 1 1 d .
O5 O -0.0270(4) -0.1196(3) 0.5360(2) 0.0363(19) Uani 1 1 d .
O6 O 0.2411(4) -0.1353(3) 0.7322(2) 0.0322(17) Uani 1 1 d .
O7 O -0.0564(5) 0.1261(4) 0.6458(2) 0.044(2) Uani 1 1 d .
O8 O 0.2184(4) 0.1089(3) 0.8404(2) 0.0283(17) Uani 1 1 d .
O9 O -0.1678(4) 0.1592(3) 0.8471(2) 0.0326(7) Uani 1 1 d U
O10 O 0.1358(4) -0.0975(3) 0.9089(2) 0.0390(19) Uani 1 1 d .
O11 O -0.2510(4) -0.0493(3) 0.9088(2) 0.0273(7) Uani 1 1 d U
O12 O -0.3922(3) -0.0502(3) 0.6490(2) 0.0228(7) Uani 1 1 d U
O13 O -0.4382(4) -0.1682(3) 0.6845(2) 0.0300(17) Uani 1 1 d .
O14 O -0.3797(4) -0.1811(3) 0.58994(19) 0.0221(15) Uani 1 1 d .
O15 O -0.3148(4) -0.2515(3) 0.71646(18) 0.0198(14) Uani 1 1 d .
O16 O -0.0316(4) -0.0195(3) 0.6411(2) 0.0283(7) Uani 1 1 d U
O17 O 0.0396(3) -0.2320(3) 0.6798(2) 0.0301(18) Uani 1 1 d .
O18 O -0.2441(4) -0.1800(3) 0.83668(18) 0.0205(14) Uani 1 1 d U
O19 O 0.1279(4) -0.0269(3) 0.7518(2) 0.0266(16) Uani 1 1 d .
O20 O -0.1217(4) 0.1169(3) 0.7414(2) 0.0262(16) Uani 1 1 d .
O21 O 0.0823(4) -0.1386(3) 0.7873(2) 0.0311(17) Uani 1 1 d .
O22 O -0.2478(4) -0.2612(3) 0.6252(2) 0.0253(15) Uani 1 1 d .
O23 O 0.0114(3) 0.1126(3) 0.8334(2) 0.0257(16) Uani 1 1 d .
O24 O -0.0612(3) -0.0699(3) 0.8919(2) 0.0194(14) Uani 1 1 d .
O25 O 0.0824(4) -0.1152(3) 0.6470(2) 0.0361(19) Uani 1 1 d .
O26 O 0.0622(4) 0.0927(3) 0.7387(2) 0.0275(17) Uani 1 1 d .
O27 O -0.0884(4) -0.2214(3) 0.5892(2) 0.0230(15) Uani 1 1 d .
O28 O -0.1964(4) -0.1206(3) 0.5807(2) 0.0260(16) Uani 1 1 d .
O29 O -0.2106(4) 0.0071(3) 0.6403(2) 0.0312(17) Uani 1 1 d .
O30 O -0.1185(4) -0.2783(3) 0.7150(2) 0.0234(15) Uani 1 1 d .
O31 O 0.0710(4) -0.0100(3) 0.8450(2) 0.0241(4) Uani 1 1 d U
O32 O -0.1466(4) 0.0199(3) 0.8471(2) 0.0343(18) Uani 1 1 d .
O33 O -0.0364(3) -0.2049(3) 0.83859(18) 0.0149(4) Uani 1 1 d U
O34 O -0.2777(4) 0.0291(3) 0.7563(2) 0.0215(15) Uani 1 1 d .
O35 O -0.3203(4) -0.0852(3) 0.78783(19) 0.0202(15) Uani 1 1 d .
O36 O -0.2462(3) -0.1136(3) 0.6900(2) 0.0207(15) Uani 1 1 d .
O37 O -0.0810(3) -0.0086(3) 0.7455(2) 0.0267(16) Uani 1 1 d .
O38 O -0.0701(4) -0.1354(3) 0.6910(2) 0.0212(14) Uani 1 1 d U
O39 O -0.1190(4) -0.1150(3) 0.7814(2) 0.0291(17) Uani 1 1 d .
O40 O 0.0422(4) -0.4440(3) 0.8479(2) 0.0253(16) Uani 1 1 d .
O41 O -0.1664(4) -0.3068(3) 0.9890(2) 0.0330(18) Uani 1 1 d .
O42 O -0.5653(4) -0.3341(3) 0.7212(2) 0.0309(7) Uani 1 1 d U
O43 O -0.5497(4) -0.3754(3) 0.9293(2) 0.0272(16) Uani 1 1 d .
O44 O -0.7718(4) -0.6023(3) 0.7255(2) 0.0310(17) Uani 1 1 d .
O45 O -0.5629(4) -0.7692(3) 0.7877(2) 0.0247(4) Uani 1 1 d U
O46 O -0.3451(4) -0.5433(3) 0.9929(2) 0.0276(16) Uani 1 1 d .
O47 O -0.1286(4) -0.6810(3) 0.8583(2) 0.0342(18) Uani 1 1 d .
O48 O -0.5795(4) -0.7298(3) 0.6008(2) 0.0256(16) Uani 1 1 d .
O49 O -0.1490(4) -0.6482(3) 0.6717(2) 0.0332(18) Uani 1 1 d .
O50 O -0.3758(4) -0.4636(3) 0.5979(2) 0.0294(17) Uani 1 1 d .
O51 O -0.5823(4) -0.6262(3) 0.7865(2) 0.0265(16) Uani 1 1 d .
O52 O -0.2468(3) -0.6000(3) 0.9125(2) 0.0216(7) Uani 1 1 d U
O53 O -0.3751(4) -0.3381(3) 0.7834(2) 0.0256(7) Uani 1 1 d U
O54 O -0.5935(3) -0.6106(3) 0.6883(2) 0.0220(15) Uani 1 1 d .
O55 O -0.5346(3) -0.3702(3) 0.8231(2) 0.0239(15) Uani 1 1 d .
O56 O -0.3619(3) -0.3705(3) 0.90229(19) 0.0177(7) Uani 1 1 d U
O57 O -0.1395(3) -0.5197(3) 0.7585(2) 0.0208(14) Uani 1 1 d .
O58 O -0.3634(3) -0.6742(3) 0.6571(2) 0.0191(14) Uani 1 1 d .
O59 O -0.1335(3) -0.5405(3) 0.8574(2) 0.0212(4) Uani 1 1 d U
O60 O -0.3496(4) -0.7074(3) 0.8158(2) 0.0330(17) Uani 1 1 d .
O61 O -0.4606(3) -0.4969(3) 0.9048(2) 0.0222(15) Uani 1 1 d .
O62 O -0.4712(4) -0.5844(3) 0.6234(2) 0.0228(4) Uani 1 1 d U
O63 O -0.4727(4) -0.4518(3) 0.68461(19) 0.0223(15) Uani 1 1 d .
O64 O -0.2699(4) -0.4077(3) 0.71205(19) 0.0206(14) Uani 1 1 d .
O65 O -0.6325(3) -0.4778(3) 0.7274(2) 0.0213(15) Uani 1 1 d .
O66 O -0.4547(3) -0.6392(3) 0.8789(2) 0.0317(17) Uani 1 1 d .
O67 O -0.4818(4) -0.6915(3) 0.7228(2) 0.0264(15) Uani 1 1 d U
O68 O -0.0919(4) -0.3945(3) 0.90885(19) 0.0220(15) Uani 1 1 d .
O69 O -0.1944(3) -0.2959(3) 0.8819(2) 0.0204(4) Uani 1 1 d U
O70 O -0.2658(3) -0.5484(3) 0.6551(2) 0.0223(15) Uani 1 1 d .
O71 O -0.0900(4) -0.3689(3) 0.8084(2) 0.0260(16) Uani 1 1 d .
O72 O -0.2338(4) -0.6460(3) 0.7617(2) 0.0263(16) Uani 1 1 d .
O73 O -0.2577(3) -0.4608(3) 0.93605(19) 0.0162(4) Uani 1 1 d U
O74 O -0.6257(3) -0.4991(3) 0.8262(2) 0.0223(4) Uani 1 1 d U
O75 O -0.3568(3) -0.5709(3) 0.82362(18) 0.0154(4) Uani 1 1 d U
O76 O -0.4559(4) -0.4828(3) 0.7927(2) 0.0221(15) Uani 1 1 d .
O77 O -0.2606(3) -0.4473(3) 0.82635(18) 0.0159(13) Uani 1 1 d .
O78 O -0.3594(3) -0.5474(2) 0.73121(18) 0.0156(13) Uani 1 1 d .
N1 N -0.8882(6) -0.3003(5) 0.7976(4) 0.062(3) Uani 1 1 d .
H1C H -0.9565 -0.3223 0.7864 0.075 Uiso 1 1 calc R
H1D H -0.8804 -0.2511 0.8056 0.075 Uiso 1 1 calc R
N2 N -0.7617(7) -0.3856(6) 0.8146(6) 0.108(6) Uani 1 1 d .
H2C H -0.6961 -0.3627 0.8186 0.129 Uiso 1 1 calc R
H2D H -0.7605 -0.4283 0.8224 0.129 Uiso 1 1 calc R
N3 N -0.7501(7) -0.3514(6) 0.9407(4) 0.071(4) Uani 1 1 d .
H3C H -0.7896 -0.3937 0.9406 0.085 Uiso 1 1 calc R
H3D H -0.6854 -0.3565 0.9426 0.085 Uiso 1 1 calc R
N4 N -0.8776(7) -0.2572(5) 0.9214(4) 0.071(3) Uani 1 1 d .
H4C H -0.8536 -0.2093 0.9250 0.085 Uiso 1 1 calc R
H4D H -0.9472 -0.2696 0.9064 0.085 Uiso 1 1 calc R
N5 N 0.0945(5) 0.3056(5) 0.5305(3) 0.042(3) Uani 1 1 d .
H5C H 0.1109 0.2980 0.4975 0.051 Uiso 1 1 calc R
H5D H 0.0962 0.3539 0.5443 0.051 Uiso 1 1 calc R
N6 N 0.0249(5) 0.2070(4) 0.5768(3) 0.036(2) Uani 1 1 d .
H6C H -0.0154 0.2008 0.5993 0.043 Uiso 1 1 calc R
H6D H 0.0355 0.1626 0.5606 0.043 Uiso 1 1 calc R
N7 N -0.1863(6) 0.1665(5) 0.4911(3) 0.050(3) Uani 1 1 d .
N8 N -0.1194(5) 0.2743(4) 0.4518(3) 0.0412(7) Uani 1 1 d U
N9 N 0.5915(6) 0.1339(5) 0.8151(3) 0.0508(19) Uani 1 1 d U
H9B H 0.6372 0.1065 0.8096 0.061 Uiso 1 1 calc R
H9C H 0.6238 0.1820 0.8243 0.061 Uiso 1 1 calc R
N10 N 0.3889(5) 0.0579(4) 0.7876(3) 0.044(2) Uani 1 1 d .
H10B H 0.3365 0.0795 0.7906 0.053 Uiso 1 1 calc R
H10C H 0.3609 0.0094 0.7678 0.053 Uiso 1 1 calc R
N11 N 0.3519(5) 0.0823(4) 0.6735(3) 0.033(2) Uani 1 1 d .
N12 N 0.5519(5) 0.1351(3) 0.6954(3) 0.029(2) Uani 1 1 d .
N13 N -0.6047(5) -0.4641(4) 0.5388(3) 0.036(2) Uani 1 1 d .
H13B H -0.5711 -0.4267 0.5717 0.043 Uiso 1 1 calc R
H13C H -0.6485 -0.4471 0.5157 0.043 Uiso 1 1 calc R
N14 N -0.5683(5) -0.5989(4) 0.5000(3) 0.0367(7) Uani 1 1 d U
H14B H -0.5763 -0.6334 0.4664 0.044 Uiso 1 1 calc R
H14C H -0.5289 -0.6109 0.5284 0.044 Uiso 1 1 calc R
N15 N 0.0631(5) -0.0834(4) 1.0123(3) 0.033(2) Uani 1 1 d .
H15B H 0.1018 -0.0933 0.9885 0.040 Uiso 1 1 calc R
H15C H 0.1053 -0.0691 1.0485 0.040 Uiso 1 1 calc R
N16 N -0.1238(5) -0.0565(4) 1.0146(3) 0.0337(19) Uani 1 1 d U
H16B H -0.1364 -0.0272 1.0450 0.040 Uiso 1 1 calc R
H16C H -0.1801 -0.0677 0.9839 0.040 Uiso 1 1 calc R
N17 N -0.2321(5) -0.2653(4) 1.0935(3) 0.040(2) Uani 1 1 d .
H17C H -0.2103 -0.2183 1.1175 0.048 Uiso 1 1 calc R
H17D H -0.2042 -0.2682 1.0646 0.048 Uiso 1 1 calc R
N18 N -0.3329(4) -0.3968(4) 1.0926(3) 0.034(2) Uani 1 1 d .
H18C H -0.3316 -0.4444 1.0784 0.040 Uiso 1 1 calc R
H18D H -0.3708 -0.3947 1.1172 0.040 Uiso 1 1 calc R
N19 N -0.1483(5) -0.4080(4) 1.1756(3) 0.0362(7) Uani 1 1 d U
H19B H -0.1903 -0.4149 1.1970 0.043 Uiso 1 1 calc R
H19C H -0.1562 -0.4520 1.1494 0.043 Uiso 1 1 calc R
N20 N -0.0457(6) -0.2710(4) 1.1847(3) 0.047(2) Uani 1 1 d U
H20B H 0.0008 -0.2759 1.1651 0.057 Uiso 1 1 calc R
H20C H -0.0471 -0.2230 1.1959 0.057 Uiso 1 1 calc R
Cu1 Cu -0.81482(10) -0.32232(8) 0.86905(6) 0.0646(5) Uani 1 1 d .
Cu2 Cu -0.04892(7) 0.24278(6) 0.51551(4) 0.0313(3) Uani 1 1 d .
Cu3 Cu 0.46914(8) 0.10315(6) 0.74464(4) 0.0333(3) Uani 1 1 d .
Cu4 Cu -0.5000 -0.5000 0.5000 0.0289(4) Uani 1 2 d S
Cu5 Cu 0.0000 0.0000 1.0000 0.0316(4) Uani 1 2 d S
Cu6 Cu -0.18717(7) -0.33552(6) 1.13605(4) 0.0321(3) Uani 1 1 d .
C1 C -0.8445(10) -0.3278(7) 0.7514(6) 0.083 Uiso 1 1 d .
H1A H -0.7808 -0.2930 0.7557 0.100 Uiso 1 1 calc R
H1B H -0.8935 -0.3360 0.7142 0.100 Uiso 1 1 calc R
C2 C -0.8232(9) -0.4017(7) 0.7576(5) 0.071(3) Uani 1 1 d U
H2A H -0.8880 -0.4378 0.7496 0.085 Uiso 1 1 calc R
H2B H -0.7868 -0.4218 0.7311 0.085 Uiso 1 1 calc R
C3 C -0.7490(8) -0.2905(8) 0.9859(7) 0.114(7) Uani 1 1 d .
H3A H -0.6941 -0.2487 0.9899 0.137 Uiso 1 1 calc R
H3B H -0.7325 -0.3026 1.0212 0.137 Uiso 1 1 calc R
C4 C -0.8490(9) -0.2676(7) 0.9784(5) 0.092(5) Uani 1 1 d .
H4A H -0.9029 -0.3056 0.9805 0.111 Uiso 1 1 calc R
H4B H -0.8405 -0.2218 1.0084 0.111 Uiso 1 1 calc R
C5 C 0.1709(7) 0.2855(6) 0.5727(5) 0.057(4) Uani 1 1 d .
H5A H 0.1981 0.2472 0.5522 0.069 Uiso 1 1 calc R
H5B H 0.2285 0.3286 0.5944 0.069 Uiso 1 1 calc R
C6 C 0.1249(8) 0.2588(6) 0.6124(4) 0.052(4) Uani 1 1 d .
H6A H 0.1695 0.2338 0.6323 0.063 Uiso 1 1 calc R
H6B H 0.1150 0.2998 0.6406 0.063 Uiso 1 1 calc R
C7 C -0.2151(6) 0.1097(5) 0.5088(4) 0.043(3) Uani 1 1 d .
H7A H -0.1676 0.0995 0.5370 0.052 Uiso 1 1 calc R
C8 C -0.3110(7) 0.0676(6) 0.4864(4) 0.051(4) Uani 1 1 d .
H8A H -0.3246 0.0278 0.5000 0.061 Uiso 1 1 calc R
C9 C -0.3858(8) 0.0728(6) 0.4502(5) 0.065(4) Uani 1 1 d .
H9A H -0.4533 0.0444 0.4408 0.078 Uiso 1 1 calc R
C10 C -0.3574(7) 0.1267(6) 0.4245(5) 0.069(4) Uani 1 1 d .
H10A H -0.4048 0.1300 0.3927 0.083 Uiso 1 1 calc R
C11 C -0.2608(7) 0.1736(5) 0.4464(5) 0.054(4) Uani 1 1 d .
C12 C -0.2265(7) 0.2347(6) 0.4252(4) 0.055(4) Uani 1 1 d .
C13 C -0.2885(7) 0.2638(3) 0.3854(3) 0.069(3) Uani 1 1 d DU
H13A H -0.3579 0.2391 0.3662 0.082 Uiso 1 1 calc R
C14 C -0.2460(7) 0.3278(3) 0.3754(3) 0.070(3) Uani 1 1 d DU
H14A H -0.2868 0.3466 0.3505 0.083 Uiso 1 1 calc R
C15 C -0.1444(9) 0.3625(7) 0.4024(5) 0.068(3) Uani 1 1 d U
H15A H -0.1147 0.4046 0.3951 0.081 Uiso 1 1 calc R
C16 C -0.0833(8) 0.3353(5) 0.4416(4) 0.051(2) Uani 1 1 d U
H16A H -0.0147 0.3616 0.4610 0.061 Uiso 1 1 calc R
C17 C 0.5499(9) 0.1214(7) 0.8609(4) 0.065(2) Uani 1 1 d U
H17A H 0.6028 0.1089 0.8872 0.078 Uiso 1 1 calc R
H17B H 0.5402 0.1683 0.8820 0.078 Uiso 1 1 calc R
C18 C 0.4539(12) 0.0657(9) 0.8459(5) 0.105(6) Uani 1 1 d .
H18A H 0.4169 0.0801 0.8734 0.126 Uiso 1 1 calc R
H18B H 0.4688 0.0186 0.8467 0.126 Uiso 1 1 calc R
C19 C 0.2503(7) 0.0567(5) 0.6643(4) 0.042(2) Uani 1 1 d U
H19A H 0.2304 0.0400 0.6922 0.051 Uiso 1 1 calc R
C20 C 0.1765(8) 0.0534(7) 0.6190(5) 0.066(4) Uani 1 1 d .
H20A H 0.1071 0.0355 0.6158 0.079 Uiso 1 1 calc R
C21 C 0.2049(7) 0.0785(5) 0.5724(4) 0.048(3) Uani 1 1 d .
H21A H 0.1551 0.0768 0.5395 0.057 Uiso 1 1 calc R
C22 C 0.3078(6) 0.1038(5) 0.5815(4) 0.035(3) Uani 1 1 d .
H22A H 0.3309 0.1220 0.5551 0.042 Uiso 1 1 calc R
C23 C 0.3800(6) 0.1025(5) 0.6312(3) 0.035(3) Uani 1 1 d .
C24 C 0.4934(6) 0.1277(4) 0.6417(3) 0.029(2) Uani 1 1 d .
C25 C 0.5412(6) 0.1411(4) 0.6030(3) 0.028(2) Uani 1 1 d .
H25A H 0.5000 0.1327 0.5658 0.034 Uiso 1 1 calc R
C26 C 0.6447(6) 0.1658(4) 0.6155(4) 0.031(2) Uani 1 1 d .
H26A H 0.6747 0.1751 0.5881 0.038 Uiso 1 1 calc R
C27 C 0.7033(6) 0.1765(4) 0.6697(3) 0.031(2) Uani 1 1 d U
H27A H 0.7747 0.1965 0.6811 0.037 Uiso 1 1 calc R
C28 C 0.6548(6) 0.1569(4) 0.7085(4) 0.038(3) Uani 1 1 d .
H28A H 0.6958 0.1592 0.7443 0.045 Uiso 1 1 calc R
C29 C -0.6635(7) -0.5259(6) 0.5509(4) 0.051(3) Uani 1 1 d .
H29A H -0.7327 -0.5196 0.5497 0.061 Uiso 1 1 calc R
H29B H -0.6290 -0.5260 0.5891 0.061 Uiso 1 1 calc R
C30 C -0.6712(7) -0.5967(5) 0.5084(4) 0.043(2) Uani 1 1 d U
H30A H -0.7213 -0.6023 0.4722 0.052 Uiso 1 1 calc R
H30B H -0.6952 -0.6374 0.5215 0.052 Uiso 1 1 calc R
C31 C -0.0210(9) -0.1546(6) 1.0012(6) 0.080(5) Uani 1 1 d .
H31A H 0.0069 -0.1863 1.0217 0.097 Uiso 1 1 calc R
H31B H -0.0488 -0.1824 0.9606 0.097 Uiso 1 1 calc R
C32 C -0.1083(7) -0.1233(5) 1.0255(4) 0.055(3) Uani 1 1 d .
H32A H -0.1736 -0.1610 1.0083 0.065 Uiso 1 1 calc R
H32B H -0.0887 -0.1142 1.0666 0.065 Uiso 1 1 calc R
C33 C -0.3421(7) -0.2862(5) 1.0716(3) 0.040(3) Uani 1 1 d .
H33A H -0.3646 -0.2663 1.0407 0.048 Uiso 1 1 calc R
H33B H -0.3717 -0.2664 1.1016 0.048 Uiso 1 1 calc R
C34 C -0.3808(6) -0.3742(6) 1.0484(4) 0.060(4) Uani 1 1 d .
H34A H -0.4558 -0.3901 1.0389 0.072 Uiso 1 1 calc R
H34B H -0.3608 -0.3944 1.0145 0.072 Uiso 1 1 calc R
C35 C -0.0389(6) -0.3797(4) 1.2127(4) 0.037(3) Uani 1 1 d .
H35A H -0.0282 -0.4009 1.2436 0.044 Uiso 1 1 calc R
H35B H 0.0075 -0.3931 1.1906 0.044 Uiso 1 1 calc R
C36 C -0.0176(9) -0.2981(6) 1.2363(5) 0.065(3) Uani 1 1 d U
H36A H 0.0551 -0.2766 1.2582 0.079 Uiso 1 1 calc R
H36B H -0.0596 -0.2843 1.2613 0.079 Uiso 1 1 calc R
O1W O -0.0996(6) 0.3363(4) 0.5729(3) 0.078(3) Uani 1 1 d .
O2W O -0.2846(6) 0.3784(4) 0.5354(3) 0.067(3) Uani 1 1 d .
O3W O -0.5481(6) -0.2590(5) 0.4880(3) 0.077(3) Uani 1 1 d .
O4W O -0.2190(6) -0.2352(5) 1.2321(5) 0.106(4) Uani 1 1 d .
O5W O -0.0978(8) -0.3959(6) 1.0609(3) 0.118(4) Uani 1 1 d .
O6W O -0.0851(10) -0.5504(8) 1.0234(6) 0.157(5) Uiso 1 1 d .
O7W O -0.6531(18) -0.2243(11) 0.8871(10) 0.135(10) Uani 0.50 1 d P
O8W O -0.4468(6) -0.2077(4) 0.7792(4) 0.094(3) Uani 1 1 d .
O9W O 0.4311(11) -0.1603(10) 0.7977(8) 0.088(7) Uani 0.50 1 d P
O10W O -0.3872(11) -0.2197(9) 0.8973(7) 0.067(3) Uani 0.50 1 d PU
O11W O -1.0528(19) -0.4766(15) 0.6497(11) 0.136(9) Uiso 0.50 1 d P
O12W O -0.0784(15) -0.4795(12) 0.9667(8) 0.099(6) Uiso 0.50 1 d P
O13W O 0.1203(12) 0.4529(8) 0.6151(7) 0.073(6) Uani 0.50 1 d P

loop_
_atom_site_aniso_label
_atom_site_aniso_U_11
_atom_site_aniso_U_22
_atom_site_aniso_U_33
_atom_site_aniso_U_23
_atom_site_aniso_U_13
_atom_site_aniso_U_12
W1 0.02440(12) 0.01334(13) 0.02092(13) 0.00575(11) 0.00709(10) 0.00081(10)
W2 0.02247(12) 0.01602(14) 0.02424(13) 0.00629(11) 0.00864(11) 0.00404(10)
W3 0.02747(13) 0.02016(15) 0.02300(13) 0.01008(11) 0.00713(11) 0.00223(11)
W4 0.02869(13) 0.01443(14) 0.02324(13) 0.00417(11) 0.01224(11) 0.00337(11)
W5 0.03198(13) 0.02139(15) 0.02367(13) 0.00796(12) 0.01486(11) 0.00399(12)
W6 0.02369(12) 0.01855(14) 0.02670(13) 0.00555(12) 0.01181(11) 0.00368(11)
W7 0.03141(13) 0.01418(14) 0.02735(13) 0.01191(11) 0.01214(11) 0.00135(11)
W8 0.02354(12) 0.01186(14) 0.02726(14) 0.00649(11) 0.00865(11) -0.00105(11)
W9 0.02808(13) 0.00956(13) 0.02687(13) 0.00677(11) 0.01115(11) 0.00309(10)
W10 0.02421(12) 0.01123(13) 0.02118(12) 0.00669(11) 0.00721(10) 0.00218(10)
W11 0.02529(12) 0.01241(13) 0.01939(12) 0.00582(11) 0.01042(10) 0.00208(10)
W12 0.02123(12) 0.01329(13) 0.02586(13) 0.00967(11) 0.00947(10) 0.00135(10)
W13 0.02434(12) 0.01122(13) 0.02012(12) 0.00602(11) 0.00811(10) -0.00041(10)
W14 0.02374(12) 0.01663(14) 0.02628(13) 0.00971(11) 0.00787(11) 0.00375(11)
W15 0.02336(12) 0.01596(14) 0.02422(13) 0.00639(11) 0.01097(10) 0.00519(10)
W16 0.02056(12) 0.01663(14) 0.02762(14) 0.00642(12) 0.00826(11) 0.00232(10)
W17 0.02455(12) 0.01035(13) 0.02843(13) 0.00850(11) 0.01132(11) 0.00095(10)
W18 0.02538(12) 0.01376(13) 0.02299(12) 0.00875(11) 0.01126(10) 0.00213(10)
W19 0.02376(12) 0.01290(13) 0.02855(13) 0.01035(11) 0.01134(11) 0.00403(10)
W20 0.02788(13) 0.01313(14) 0.02234(13) 0.00312(11) 0.00805(11) 0.00044(11)
W21 0.02717(12) 0.01752(14) 0.02424(13) 0.00615(11) 0.01195(11) 0.00576(11)
W22 0.02823(13) 0.01487(14) 0.01893(12) 0.00568(11) 0.00716(11) 0.00100(11)
Gd1 0.02508(15) 0.01257(16) 0.02245(15) 0.00669(13) 0.00777(13) 0.00129(13)
P1 0.0168(7) 0.0101(8) 0.0176(8) 0.0036(7) 0.0038(6) 0.0015(6)
P2 0.0161(7) 0.0119(8) 0.0226(8) 0.0037(7) 0.0051(7) 0.0006(6)
O1 0.035(3) 0.010(3) 0.036(3) -0.004(2) 0.004(2) -0.006(2)
O2 0.040(3) 0.043(3) 0.038(3) 0.012(3) 0.013(2) 0.013(2)
O3 0.045(3) 0.021(2) 0.034(2) 0.021(2) 0.009(2) 0.012(2)
O4 0.039(3) 0.019(3) 0.022(2) 0.001(2) 0.011(2) 0.005(2)
O5 0.048(3) 0.027(3) 0.031(3) 0.009(2) 0.013(2) 0.001(2)
O6 0.045(3) 0.037(3) 0.026(2) 0.016(2) 0.024(2) 0.014(2)
O7 0.053(3) 0.053(4) 0.033(3) 0.026(3) 0.012(3) 0.013(3)
O8 0.014(2) 0.017(3) 0.040(3) 0.002(2) 0.001(2) -0.0101(19)
O9 0.0328(9) 0.0308(10) 0.0335(10) 0.0097(7) 0.0096(7) 0.0083(8)
O10 0.037(3) 0.038(3) 0.026(3) -0.008(3) 0.003(2) 0.010(2)
O11 0.0280(9) 0.0279(10) 0.0267(9) 0.0106(7) 0.0092(7) 0.0050(8)
O12 0.0239(9) 0.0216(9) 0.0231(9) 0.0070(7) 0.0067(7) 0.0067(7)
O13 0.037(2) 0.019(2) 0.036(3) 0.013(2) 0.006(2) 0.014(2)
O14 0.037(2) 0.016(2) 0.018(2) 0.0133(18) 0.0083(19) 0.0073(19)
O15 0.035(2) 0.015(2) 0.0155(19) 0.0095(18) 0.0163(17) 0.0028(19)
O16 0.0288(9) 0.0286(10) 0.0283(9) 0.0114(7) 0.0089(7) 0.0052(8)
O17 0.0072(19) 0.031(3) 0.046(3) 0.006(3) 0.006(2) 0.0016(19)
O18 0.026(2) 0.022(2) 0.0111(18) 0.0078(17) 0.0070(16) -0.0051(18)
O19 0.023(2) 0.024(3) 0.024(2) 0.004(2) 0.000(2) -0.002(2)
O20 0.020(2) 0.027(3) 0.040(3) 0.023(2) 0.012(2) 0.0035(19)
O21 0.032(2) 0.022(3) 0.038(3) 0.000(2) 0.017(2) 0.010(2)
O22 0.033(2) 0.022(3) 0.031(2) 0.018(2) 0.0174(19) 0.008(2)
O23 0.017(2) 0.018(3) 0.038(3) -0.002(2) 0.0170(19) -0.0040(19)
O24 0.0105(18) 0.026(3) 0.027(2) 0.013(2) 0.0121(16) 0.0012(17)
O25 0.028(2) 0.049(3) 0.031(3) 0.013(3) 0.012(2) 0.005(2)
O26 0.022(2) 0.023(3) 0.030(3) 0.005(2) 0.007(2) -0.008(2)
O27 0.035(2) 0.013(2) 0.019(2) 0.001(2) 0.0157(19) -0.003(2)
O28 0.028(2) 0.023(3) 0.022(2) -0.002(2) 0.0111(19) 0.004(2)
O29 0.034(3) 0.022(3) 0.038(3) 0.014(2) 0.014(2) -0.004(2)
O30 0.036(2) 0.015(2) 0.018(2) 0.0106(19) 0.006(2) 0.000(2)
O31 0.0246(5) 0.0236(5) 0.0242(5) 0.0079(4) 0.0072(4) 0.0062(4)
O32 0.026(2) 0.030(3) 0.030(3) -0.012(2) 0.001(2) 0.011(2)
O33 0.0154(5) 0.0150(5) 0.0145(5) 0.0055(4) 0.0048(4) 0.0031(4)
O34 0.029(2) 0.007(2) 0.029(2) 0.0045(19) 0.0139(19) 0.0024(18)
O35 0.029(2) 0.017(2) 0.015(2) 0.0059(19) 0.0080(18) 0.0057(19)
O36 0.020(2) 0.021(2) 0.026(2) 0.0157(19) 0.0077(18) 0.0031(18)
O37 0.026(2) 0.028(3) 0.026(2) 0.000(2) 0.0161(19) 0.0080(19)
O38 0.030(2) 0.008(2) 0.021(2) 0.0005(17) 0.0057(17) 0.0017(17)
O39 0.047(3) 0.011(2) 0.028(2) 0.001(2) 0.019(2) 0.001(2)
O40 0.034(2) 0.012(2) 0.034(2) 0.011(2) 0.017(2) 0.0031(19)
O41 0.039(2) 0.027(3) 0.034(3) 0.003(2) 0.017(2) 0.010(2)
O42 0.0312(9) 0.0302(10) 0.0318(9) 0.0115(7) 0.0090(7) 0.0078(8)
O43 0.036(2) 0.021(2) 0.038(3) 0.017(2) 0.022(2) 0.0162(19)
O44 0.027(2) 0.019(3) 0.050(3) 0.018(2) 0.017(2) -0.003(2)
O45 0.0251(5) 0.0247(5) 0.0246(5) 0.0087(4) 0.0074(4) 0.0058(4)
O46 0.032(2) 0.023(3) 0.030(2) 0.009(2) 0.019(2) -0.002(2)
O47 0.029(2) 0.039(3) 0.046(3) 0.018(2) 0.018(2) 0.020(2)
O48 0.031(2) 0.016(3) 0.027(2) 0.005(2) 0.015(2) -0.006(2)
O49 0.035(2) 0.035(3) 0.033(3) 0.005(2) 0.019(2) 0.015(2)
O50 0.024(2) 0.032(3) 0.032(3) 0.009(2) 0.012(2) 0.006(2)
O51 0.026(2) 0.008(2) 0.036(3) -0.002(2) 0.009(2) -0.0048(19)
O52 0.0229(9) 0.0208(9) 0.0212(9) 0.0082(7) 0.0055(7) 0.0054(7)
O53 0.0257(9) 0.0258(9) 0.0255(9) 0.0086(7) 0.0097(7) 0.0040(7)
O54 0.026(2) 0.020(2) 0.028(2) 0.009(2) 0.0210(17) 0.0061(18)
O55 0.027(2) 0.026(3) 0.027(2) 0.013(2) 0.0154(18) 0.0130(19)
O56 0.0180(9) 0.0167(9) 0.0188(9) 0.0054(7) 0.0064(7) 0.0042(7)
O57 0.030(2) 0.011(2) 0.035(2) 0.0170(19) 0.0204(18) 0.0109(17)
O58 0.020(2) 0.012(2) 0.023(2) 0.0069(19) 0.0050(18) -0.0019(18)
O59 0.0219(5) 0.0211(5) 0.0211(5) 0.0076(4) 0.0064(4) 0.0052(4)
O60 0.028(2) 0.025(3) 0.050(3) 0.002(2) 0.025(2) 0.0143(19)
O61 0.0135(19) 0.030(3) 0.024(2) 0.010(2) 0.0074(18) 0.0021(19)
O62 0.0233(5) 0.0227(5) 0.0225(5) 0.0078(4) 0.0068(4) 0.0055(4)
O63 0.032(2) 0.025(3) 0.0125(19) 0.0058(19) 0.0150(17) 0.003(2)
O64 0.040(2) 0.009(2) 0.016(2) 0.0031(18) 0.0143(18) 0.0074(19)
O65 0.025(2) 0.022(2) 0.020(2) 0.0144(19) 0.0027(19) 0.0102(18)
O66 0.017(2) 0.032(3) 0.043(3) 0.004(2) 0.0195(19) -0.003(2)
O67 0.031(2) 0.011(2) 0.034(2) 0.0043(19) 0.0082(19) 0.0057(17)
O68 0.042(2) 0.010(2) 0.018(2) 0.0081(18) 0.0144(19) 0.0048(19)
O69 0.0207(5) 0.0203(5) 0.0203(5) 0.0073(4) 0.0056(4) 0.0051(4)
O70 0.021(2) 0.007(2) 0.032(3) 0.000(2) 0.008(2) -0.0031(18)
O71 0.030(2) 0.023(3) 0.029(2) 0.010(2) 0.012(2) 0.0094(19)
O72 0.037(2) 0.013(2) 0.031(3) 0.009(2) 0.011(2) 0.0105(19)
O73 0.0169(5) 0.0159(5) 0.0160(5) 0.0064(4) 0.0044(4) 0.0037(4)
O74 0.0226(5) 0.0222(5) 0.0225(5) 0.0078(4) 0.0069(4) 0.0053(4)
O75 0.0156(5) 0.0155(5) 0.0154(5) 0.0055(4) 0.0049(4) 0.0035(4)
O76 0.024(2) 0.016(2) 0.019(2) 0.004(2) 0.0000(19) -0.0019(19)
O77 0.020(2) 0.017(2) 0.0136(19) 0.0089(17) 0.0073(17) 0.0014(17)
O78 0.024(2) 0.008(2) 0.0110(19) -0.0018(18) 0.0083(17) -0.0019(17)
N1 0.066(4) 0.055(5) 0.106(5) 0.044(4) 0.065(3) 0.033(3)
N2 0.048(5) 0.081(7) 0.176(11) 0.051(7) -0.005(7) 0.011(5)
N3 0.055(4) 0.083(7) 0.079(6) 0.027(5) 0.029(4) 0.019(4)
N4 0.081(5) 0.067(5) 0.094(6) 0.051(4) 0.031(5) 0.052(4)
N5 0.038(4) 0.057(5) 0.013(3) -0.002(3) 0.005(3) -0.008(4)
N6 0.045(3) 0.037(4) 0.031(3) 0.015(3) 0.019(3) 0.004(3)
N7 0.037(4) 0.051(5) 0.040(4) -0.011(4) 0.012(3) -0.003(4)
N8 0.0416(10) 0.0416(10) 0.0413(10) 0.0148(7) 0.0127(8) 0.0102(8)
N9 0.051(3) 0.060(3) 0.050(2) 0.030(3) 0.016(2) 0.019(3)
N10 0.048(3) 0.051(4) 0.060(4) 0.038(3) 0.035(3) 0.025(3)
N11 0.027(3) 0.027(4) 0.043(4) 0.012(3) 0.013(3) -0.002(3)
N12 0.027(3) 0.016(3) 0.044(3) 0.010(3) 0.017(3) 0.000(2)
N13 0.048(4) 0.023(4) 0.035(3) 0.009(3) 0.016(3) 0.003(3)
N14 0.0377(10) 0.0365(10) 0.0362(10) 0.0125(7) 0.0117(7) 0.0079(8)
N15 0.047(3) 0.025(4) 0.028(3) 0.007(3) 0.016(3) 0.006(3)
N16 0.047(3) 0.021(3) 0.034(3) 0.014(2) 0.014(2) 0.000(2)
N17 0.042(3) 0.031(4) 0.035(4) -0.006(3) 0.018(3) -0.002(3)
N18 0.012(3) 0.030(4) 0.047(4) 0.008(3) 0.001(3) -0.004(3)
N19 0.0370(10) 0.0361(10) 0.0362(10) 0.0130(7) 0.0108(7) 0.0089(8)
N20 0.044(3) 0.034(3) 0.055(3) 0.014(3) 0.011(3) -0.006(3)
Cu1 0.0551(6) 0.0711(8) 0.0708(8) 0.0218(7) 0.0162(6) 0.0298(6)
Cu2 0.0301(4) 0.0364(5) 0.0294(4) 0.0145(4) 0.0106(4) 0.0045(4)
Cu3 0.0402(5) 0.0308(5) 0.0358(5) 0.0163(4) 0.0189(4) 0.0068(4)
Cu4 0.0340(6) 0.0221(7) 0.0301(6) 0.0096(5) 0.0118(5) 0.0011(5)
Cu5 0.0441(7) 0.0197(7) 0.0315(6) 0.0134(5) 0.0124(6) -0.0001(6)
Cu6 0.0323(4) 0.0275(5) 0.0363(5) 0.0148(4) 0.0113(4) -0.0017(4)
C2 0.081(4) 0.067(4) 0.071(4) 0.032(3) 0.014(3) 0.031(3)
C3 0.044(6) 0.087(9) 0.163(13) -0.032(9) 0.032(7) 0.007(6)
C4 0.097(6) 0.134(8) 0.071(7) 0.039(6) 0.024(6) 0.085(5)
C5 0.028(4) 0.045(6) 0.084(7) 0.028(5) -0.007(5) -0.004(4)
C6 0.059(5) 0.047(6) 0.038(5) 0.009(4) 0.016(4) -0.014(5)
C7 0.029(4) 0.036(5) 0.072(5) 0.033(4) 0.019(4) -0.002(3)
C8 0.053(5) 0.035(5) 0.063(6) 0.018(5) 0.020(5) 0.001(4)
C9 0.055(5) 0.039(6) 0.092(8) 0.008(6) 0.019(6) 0.016(4)
C10 0.046(5) 0.074(7) 0.064(7) -0.010(6) 0.002(5) 0.027(4)
C11 0.041(4) 0.028(5) 0.064(6) -0.014(5) -0.004(5) 0.010(4)
C12 0.038(4) 0.066(6) 0.051(6) 0.007(5) 0.000(4) 0.027(4)
C13 0.071(4) 0.071(3) 0.064(4) 0.027(3) 0.011(3) 0.020(3)
C14 0.095(6) 0.086(4) 0.063(5) 0.047(3) 0.040(5) 0.054(4)
C15 0.068(4) 0.070(4) 0.071(4) 0.037(3) 0.021(3) 0.013(3)
C16 0.060(4) 0.047(4) 0.056(3) 0.036(3) 0.015(3) 0.010(3)
C17 0.069(4) 0.076(4) 0.053(3) 0.038(3) 0.012(3) 0.006(3)
C18 0.124(12) 0.111(11) 0.058(6) 0.046(6) 0.004(7) -0.025(9)
C19 0.046(3) 0.047(4) 0.042(3) 0.023(3) 0.025(3) 0.003(3)
C20 0.031(5) 0.070(8) 0.077(7) 0.016(6) 0.010(5) -0.013(5)
C21 0.041(4) 0.045(5) 0.060(5) 0.015(5) 0.019(4) 0.019(4)
C22 0.040(4) 0.032(4) 0.046(4) 0.031(3) 0.014(3) 0.007(3)
C23 0.033(4) 0.043(5) 0.033(4) 0.015(4) 0.018(3) 0.002(4)
C24 0.034(3) 0.013(4) 0.036(4) -0.003(3) 0.020(3) 0.000(3)
C25 0.037(4) 0.020(4) 0.034(4) 0.015(3) 0.015(3) 0.008(3)
C26 0.031(3) 0.021(4) 0.052(4) 0.016(3) 0.026(3) 0.004(3)
C27 0.027(3) 0.022(3) 0.042(3) 0.008(3) 0.015(2) 0.003(2)
C28 0.031(3) 0.034(4) 0.049(5) 0.015(4) 0.001(4) 0.026(3)
C29 0.055(4) 0.055(6) 0.060(4) 0.029(4) 0.043(4) 0.003(4)
C30 0.050(3) 0.039(4) 0.043(3) 0.020(3) 0.011(3) 0.006(3)
C31 0.072(7) 0.043(6) 0.130(9) 0.053(6) 0.007(7) 0.015(5)
C32 0.070(5) 0.051(5) 0.074(5) 0.047(4) 0.045(4) 0.017(4)
C33 0.054(4) 0.052(5) 0.023(3) 0.015(3) 0.017(3) 0.026(4)
C34 0.018(4) 0.082(8) 0.054(6) -0.008(6) 0.005(4) 0.005(4)
C35 0.027(3) 0.022(4) 0.066(5) 0.015(4) 0.015(4) 0.014(3)
C36 0.071(4) 0.055(4) 0.067(4) 0.023(3) 0.007(3) 0.022(3)
O1W 0.115(4) 0.084(5) 0.063(4) 0.017(4) 0.065(3) 0.055(3)
O2W 0.079(4) 0.089(5) 0.053(3) 0.033(3) 0.033(3) 0.037(4)
O3W 0.084(5) 0.084(6) 0.042(4) -0.010(4) 0.016(4) 0.017(4)
O4W 0.059(4) 0.052(4) 0.229(10) 0.060(5) 0.064(5) 0.019(3)
O5W 0.166(7) 0.160(8) 0.033(4) 0.024(5) 0.016(5) 0.091(6)
O7W 0.112(16) 0.096(12) 0.176(16) 0.099(10) -0.017(14) -0.025(12)
O8W 0.076(5) 0.044(4) 0.116(6) 0.043(4) -0.048(5) -0.017(4)
O9W 0.045(7) 0.116(12) 0.109(11) 0.060(10) 0.006(8) 0.022(8)
O10W 0.060(4) 0.062(4) 0.081(4) 0.022(3) 0.031(3) 0.015(3)
O13W 0.101(9) 0.046(7) 0.093(10) 0.029(7) 0.045(8) 0.042(6)

loop_
_atom_type_symbol
_atom_type_description
_atom_type_scat_dispersion_real
_atom_type_scat_dispersion_imag
_atom_type_scat_source
C C 0.0033 0.0016 'International Tables Vol C Tables 4.2.6.8 and 6.1.1.4'
H H 0.0000 0.0000 'International Tables Vol C Tables 4.2.6.8 and 6.1.1.4'
N N 0.0061 0.0033 'International Tables Vol C Tables 4.2.6.8 and 6.1.1.4'
O O 0.0106 0.0060 'International Tables Vol C Tables 4.2.6.8 and 6.1.1.4'
P P 0.1023 0.0942 'International Tables Vol C Tables 4.2.6.8 and 6.1.1.4'
Cu Cu 0.3201 1.2651 'International Tables Vol C Tables 4.2.6.8 and 6.1.1.4'
Gd Gd -0.1653 3.9035 'International Tables Vol C Tables 4.2.6.8 and 6.1.1.4'
W W -0.8490 6.8722 'International Tables Vol C Tables 4.2.6.8 and 6.1.1.4'

loop_
_geom_angle_atom_site_label_1
_geom_angle_atom_site_label_2
_geom_angle_atom_site_label_3
_geom_angle
_geom_angle_site_symmetry_1
_geom_angle_site_symmetry_3
O1 W1 O15 104.0(3) . .
O1 W1 O13 100.3(2) . .
O15 W1 O13 92.1(2) . .
O1 W1 O22 103.6(2) . .
O15 W1 O22 92.3(2) . .
O13 W1 O22 153.9(2) . .
O1 W1 O14 97.5(2) . .
O15 W1 O14 158.48(18) . .
O13 W1 O14 82.5(2) . .
O22 W1 O14 84.0(2) . .
O1 W1 O36 165.2(2) . .
O15 W1 O36 89.45(19) . .
O13 W1 O36 72.65(19) . .
O22 W1 O36 81.68(19) . .
O14 W1 O36 69.05(16) . .
O2 W2 O12 100.7(3) . .
O2 W2 O34 101.1(2) . .
O12 W2 O34 90.3(2) . .
O2 W2 O35 103.1(3) . .
O12 W2 O35 156.2(2) . .
O34 W2 O35 84.8(2) . .
O2 W2 O13 100.9(3) . .
O12 W2 O13 90.1(2) . .
O34 W2 O13 157.5(2) . .
O35 W2 O13 85.7(2) . .
O2 W2 O36 171.77(19) . .
O12 W2 O36 75.1(2) . .
O34 W2 O36 86.13(19) . .
O35 W2 O36 81.3(2) . .
O13 W2 O36 72.3(2) . .
O3 W3 O14 102.4(2) . .
O3 W3 O28 102.1(3) . .
O14 W3 O28 93.0(2) . .
O3 W3 O29 102.3(2) . .
O14 W3 O29 155.1(2) . .
O28 W3 O29 85.0(2) . .
O3 W3 O12 100.8(3) . .
O14 W3 O12 88.2(2) . .
O28 W3 O12 156.2(2) . .
O29 W3 O12 84.0(2) . .
O3 W3 O36 171.3(2) . .
O14 W3 O36 72.29(18) . .
O28 W3 O36 85.3(2) . .
O29 W3 O36 82.8(2) . .
O12 W3 O36 72.5(2) . .
O4 W4 O30 104.0(3) . .
O4 W4 O22 104.5(2) . .
O30 W4 O22 94.9(2) . .
O4 W4 O17 99.6(2) . .
O30 W4 O17 91.1(2) . .
O22 W4 O17 152.9(2) . .
O4 W4 O27 97.2(2) . .
O30 W4 O27 158.2(2) . .
O22 W4 O27 84.0(2) . .
O17 W4 O27 80.8(2) . .
O4 W4 O38 164.2(2) . .
O30 W4 O38 88.9(2) . .
O22 W4 O38 83.07(19) . .
O17 W4 O38 70.6(2) . .
O27 W4 O38 69.43(18) . .
O5 W5 O27 103.6(3) . .
O5 W5 O25 101.9(3) . .
O27 W5 O25 89.4(2) . .
O5 W5 O16 103.8(3) . .
O27 W5 O16 152.6(2) . .
O25 W5 O16 86.6(2) . .
O5 W5 O28 101.2(3) . .
O27 W5 O28 90.2(2) . .
O25 W5 O28 156.4(2) . .
O16 W5 O28 82.9(2) . .
O5 W5 O38 172.2(2) . .
O27 W5 O38 72.28(19) . .
O25 W5 O38 71.8(2) . .
O16 W5 O38 80.7(2) . .
O28 W5 O38 85.6(2) . .
O6 W6 O17 102.9(2) . .
O6 W6 O25 102.9(3) . .
O17 W6 O25 88.3(3) . .
O6 W6 O21 103.1(2) . .
O17 W6 O21 90.3(2) . .
O25 W6 O21 153.7(2) . .
O6 W6 O19 100.9(2) . .
O17 W6 O19 156.2(2) . .
O25 W6 O19 86.1(3) . .
O21 W6 O19 84.6(2) . .
O6 W6 O38 174.67(19) . .
O17 W6 O38 73.00(19) . .
O25 W6 O38 73.9(2) . .
O21 W6 O38 80.6(2) . .
O19 W6 O38 83.19(18) . .
O7 W7 O29 100.9(3) . .
O7 W7 O16 103.8(3) . .
O29 W7 O16 85.8(2) . .
O7 W7 O20 100.9(3) . .
O29 W7 O20 89.9(2) . .
O16 W7 O20 155.3(3) . .
O7 W7 O26 100.4(3) . .
O29 W7 O26 158.7(3) . .
O16 W7 O26 88.1(2) . .
O20 W7 O26 87.1(2) . .
O7 W7 O37 171.1(2) . .
O29 W7 O37 86.0(2) . .
O16 W7 O37 82.2(2) . .
O20 W7 O37 73.2(2) . .
O26 W7 O37 72.9(2) . .
O8 W8 O31 104.5(2) . .
O8 W8 O19 101.3(2) . .
O31 W8 O19 88.8(2) . .
O8 W8 O23 99.7(2) . .
O31 W8 O23 90.5(2) . .
O19 W8 O23 158.47(18) . .
O8 W8 O26 99.4(2) . .
O31 W8 O26 156.06(19) . .
O19 W8 O26 88.3(2) . .
O23 W8 O26 83.7(2) . .
O8 W8 O37 169.7(2) . .
O31 W8 O37 83.8(2) . .
O19 W8 O37 84.85(19) . .
O23 W8 O37 73.69(17) . .
O26 W8 O37 72.3(2) . .
O9 W9 O32 102.6(3) . .
O9 W9 O23 101.7(2) . .
O32 W9 O23 92.4(2) . .
O9 W9 O34 100.0(2) . .
O32 W9 O34 87.9(2) . .
O23 W9 O34 157.7(2) . .
O9 W9 O20 101.7(3) . .
O32 W9 O20 155.6(2) . .
O23 W9 O20 84.6(2) . .
O34 W9 O20 85.9(2) . .
O9 W9 O37 172.0(3) . .
O32 W9 O37 84.0(2) . .
O23 W9 O37 73.12(18) . .
O34 W9 O37 84.77(18) . .
O20 W9 O37 72.0(2) . .
O10 W10 O33 102.5(3) . .
O10 W10 O21 102.1(3) . .
O33 W10 O21 93.8(2) . .
O10 W10 O24 98.9(2) . .
O33 W10 O24 94.8(2) . .
O21 W10 O24 155.0(2) . .
O10 W10 O31 93.4(2) . .
O33 W10 O31 164.04(19) . .
O21 W10 O31 81.3(2) . .
O24 W10 O31 84.1(2) . .
O10 W10 O39 170.5(2) . .
O33 W10 O39 84.2(2) . .
O21 W10 O39 83.8(2) . .
O24 W10 O39 73.72(19) . .
O31 W10 O39 80.16(18) . .
O11 W11 O18 102.4(3) . .
O11 W11 O35 101.3(2) . .
O18 W11 O35 93.2(2) . .
O11 W11 O24 99.4(2) . .
O18 W11 O24 95.9(2) . .
O35 W11 O24 154.9(2) . .
O11 W11 O32 94.9(3) . .
O18 W11 O32 162.7(2) . .
O35 W11 O32 83.5(2) . .
O24 W11 O32 80.9(2) . .
O11 W11 O39 170.33(18) . .
O18 W11 O39 83.6(2) . .
O35 W11 O39 85.7(2) . .
O24 W11 O39 72.19(19) . .
O32 W11 O39 79.2(2) . .
O40 W12 O71 101.0(3) . .
O40 W12 O57 100.5(2) . .
O71 W12 O57 95.4(2) . .
O40 W12 O68 100.9(2) . .
O71 W12 O68 94.1(2) . .
O57 W12 O68 154.4(2) . .
O40 W12 O59 97.9(2) . .
O71 W12 O59 161.1(2) . .
O57 W12 O59 81.2(2) . .
O68 W12 O59 82.1(2) . .
O40 W12 O77 172.3(2) . .
O71 W12 O77 82.6(2) . .
O57 W12 O77 85.83(18) . .
O68 W12 O77 71.89(18) . .
O59 W12 O77 78.66(19) . .
O41 W13 O69 102.2(3) . .
O41 W13 O68 100.0(2) . .
O69 W13 O68 93.6(2) . .
O41 W13 O56 101.1(2) . .
O69 W13 O56 94.4(2) . .
O68 W13 O56 155.21(18) . .
O41 W13 O73 94.2(2) . .
O69 W13 O73 163.45(17) . .
O68 W13 O73 85.5(2) . .
O56 W13 O73 80.1(2) . .
O41 W13 O77 171.2(2) . .
O69 W13 O77 84.00(19) . .
O68 W13 O77 73.11(17) . .
O56 W13 O77 84.49(17) . .
O73 W13 O77 79.93(18) . .
O42 W14 O53 103.4(3) . .
O42 W14 O63 104.4(3) . .
O53 W14 O63 94.4(2) . .
O42 W14 O55 98.9(3) . .
O53 W14 O55 89.5(2) . .
O63 W14 O55 154.8(2) . .
O42 W14 O65 98.5(2) . .
O53 W14 O65 157.1(2) . .
O63 W14 O65 86.5(2) . .
O55 W14 O65 80.54(19) . .
O42 W14 O76 166.5(2) . .
O53 W14 O76 86.3(2) . .
O63 W14 O76 83.9(2) . .
O55 W14 O76 71.5(2) . .
O65 W14 O76 71.09(18) . .
O43 W15 O61 102.2(3) . .
O43 W15 O56 101.2(2) . .
O61 W15 O56 87.4(2) . .
O43 W15 O55 99.0(2) . .
O61 W15 O55 158.6(2) . .
O56 W15 O55 91.0(2) . .
O43 W15 O74 102.0(2) . .
O61 W15 O74 86.8(2) . .
O56 W15 O74 156.7(2) . .
O55 W15 O74 86.3(2) . .
O43 W15 O76 171.6(2) . .
O61 W15 O76 85.5(2) . .
O56 W15 O76 82.29(18) . .
O55 W15 O76 73.2(2) . .
O74 W15 O76 74.76(19) . .
O44 W16 O65 101.8(2) . .
O44 W16 O54 102.1(2) . .
O65 W16 O54 91.7(2) . .
O44 W16 O51 103.2(3) . .
O65 W16 O51 155.01(19) . .
O54 W16 O51 84.5(2) . .
O44 W16 O74 100.0(2) . .
O65 W16 O74 88.2(2) . .
O54 W16 O74 157.42(19) . .
O51 W16 O74 86.2(2) . .
O44 W16 O76 170.3(2) . .
O65 W16 O76 72.21(19) . .
O54 W16 O76 85.85(17) . .
O51 W16 O76 82.88(19) . .
O74 W16 O76 72.61(18) . .
O45 W17 O67 102.2(2) . .
O45 W17 O66 101.1(2) . .
O67 W17 O66 156.6(2) . .
O45 W17 O60 100.6(2) . .
O67 W17 O60 91.4(2) . .
O66 W17 O60 87.2(2) . .
O45 W17 O51 101.6(2) . .
O67 W17 O51 85.1(2) . .
O66 W17 O51 87.4(2) . .
O60 W17 O51 157.7(2) . .
O45 W17 O75 172.2(2) . .
O67 W17 O75 83.48(18) . .
O66 W17 O75 73.7(2) . .
O60 W17 O75 73.7(2) . .
O51 W17 O75 84.06(18) . .
O46 W18 O73 102.9(2) . .
O46 W18 O61 103.1(2) . .
O73 W18 O61 88.5(2) . .
O46 W18 O52 100.0(2) . .
O73 W18 O52 89.3(2) . .
O61 W18 O52 156.7(2) . .
O46 W18 O66 102.0(2) . .
O73 W18 O66 155.2(2) . .
O61 W18 O66 86.2(2) . .
O52 W18 O66 86.1(2) . .
O46 W18 O75 169.8(2) . .
O73 W18 O75 84.27(18) . .
O61 W18 O75 84.13(19) . .
O52 W18 O75 72.59(19) . .
O66 W18 O75 71.1(2) . .
O47 W19 O59 102.3(2) . .
O47 W19 O52 101.0(3) . .
O59 W19 O52 91.1(2) . .
O47 W19 O72 102.2(3) . .
O59 W19 O72 88.2(2) . .
O52 W19 O72 156.4(2) . .
O47 W19 O60 101.4(2) . .
O59 W19 O60 156.3(2) . .
O52 W19 O60 85.3(2) . .
O72 W19 O60 85.9(2) . .
O47 W19 O75 171.9(2) . .
O59 W19 O75 84.53(19) . .
O52 W19 O75 74.21(19) . .
O72 W19 O75 82.2(2) . .
O60 W19 O75 71.89(19) . .
O48 W20 O62 102.2(2) . .
O48 W20 O54 101.1(2) . .
O62 W20 O54 91.7(2) . .
O48 W20 O58 101.6(2) . .
O62 W20 O58 89.0(2) . .
O54 W20 O58 156.56(17) . .
O48 W20 O67 104.4(2) . .
O62 W20 O67 153.47(18) . .
O54 W20 O67 82.7(2) . .
O58 W20 O67 86.3(2) . .
O48 W20 O78 171.5(2) . .
O62 W20 O78 72.49(17) . .
O54 W20 O78 85.84(16) . .
O58 W20 O78 72.04(16) . .
O67 W20 O78 81.24(17) . .
O49 W21 O70 100.9(3) . .
O49 W21 O72 102.2(3) . .
O70 W21 O72 156.9(2) . .
O49 W21 O57 101.8(2) . .
O70 W21 O57 88.2(2) . .
O72 W21 O57 86.5(2) . .
O49 W21 O58 101.8(2) . .
O70 W21 O58 86.4(2) . .
O72 W21 O58 89.5(2) . .
O57 W21 O58 156.3(2) . .
O49 W21 O78 172.5(2) . .
O70 W21 O78 72.4(2) . .
O72 W21 O78 84.5(2) . .
O57 W21 O78 81.72(18) . .
O58 W21 O78 74.66(18) . .
O50 W22 O64 105.6(2) . .
O50 W22 O63 102.7(2) . .
O64 W22 O63 91.7(2) . .
O50 W22 O70 102.1(3) . .
O64 W22 O70 94.9(2) . .
O63 W22 O70 151.6(2) . .
O50 W22 O62 95.2(2) . .
O64 W22 O62 159.1(2) . .
O63 W22 O62 82.3(2) . .
O70 W22 O62 81.73(19) . .
O50 W22 O78 164.1(2) . .
O64 W22 O78 89.0(2) . .
O63 W22 O78 82.6(2) . .
O70 W22 O78 69.9(2) . .
O62 W22 O78 70.43(17) . .
O53 Gd1 O64 72.47(18) . .
O53 Gd1 O71 113.57(19) . .
O64 Gd1 O71 72.94(16) . .
O53 Gd1 O33 148.27(16) . .
O64 Gd1 O33 137.52(17) . .
O71 Gd1 O33 76.08(16) . .
O53 Gd1 O69 74.11(16) . .
O64 Gd1 O69 115.25(17) . .
O71 Gd1 O69 72.27(18) . .
O33 Gd1 O69 81.09(16) . .
O53 Gd1 O30 134.49(16) . .
O64 Gd1 O30 75.35(17) . .
O71 Gd1 O30 85.96(19) . .
O33 Gd1 O30 74.14(15) . .
O69 Gd1 O30 150.34(16) . .
O53 Gd1 O18 78.52(17) . .
O64 Gd1 O18 145.38(16) . .
O71 Gd1 O18 137.78(15) . .
O33 Gd1 O18 75.49(15) . .
O69 Gd1 O18 73.02(18) . .
O30 Gd1 O18 115.00(18) . .
O53 Gd1 O15 73.02(19) . .
O64 Gd1 O15 82.23(16) . .
O71 Gd1 O15 150.04(17) . .
O33 Gd1 O15 114.50(17) . .
O69 Gd1 O15 135.28(17) . .
O30 Gd1 O15 71.49(18) . .
O18 Gd1 O15 71.40(15) . .
O77 P1 O76 110.6(3) . .
O77 P1 O75 109.1(3) . .
O76 P1 O75 109.6(3) . .
O77 P1 O78 111.4(3) . .
O76 P1 O78 108.5(3) . .
O75 P1 O78 107.6(3) . .
O39 P2 O38 109.8(3) . .
O39 P2 O36 113.1(3) . .
O38 P2 O36 107.8(3) . .
O39 P2 O37 108.4(3) . .
O38 P2 O37 107.6(3) . .
O36 P2 O37 110.0(3) . .
W2 O12 W3 124.5(3) . .
W1 O13 W2 124.8(3) . .
W3 O14 W1 127.4(2) . .
W1 O15 Gd1 157.6(3) . .
W7 O16 W5 154.1(3) . .
W6 O17 W4 126.5(3) . .
W11 O18 Gd1 139.4(3) . .
W8 O19 W6 149.4(3) . .
W7 O20 W9 124.1(3) . .
W6 O21 W10 156.5(3) . .
W4 O22 W1 144.2(3) . .
W9 O23 W8 122.9(2) . .
W10 O24 W11 119.7(2) . .
W6 O25 W5 126.3(3) . .
W7 O26 W8 123.3(3) . .
W5 O27 W4 128.1(2) . .
W3 O28 W5 153.0(3) . .
W7 O29 W3 149.8(3) . .
W4 O30 Gd1 155.6(3) . .
W8 O31 W10 150.6(3) . .
W9 O32 W11 150.0(3) . .
W10 O33 Gd1 139.9(3) . .
W2 O34 W9 150.0(3) . .
W2 O35 W11 154.5(3) . .
P2 O36 W1 125.0(3) . .
P2 O36 W2 124.4(3) . .
W1 O36 W2 90.29(16) . .
P2 O36 W3 126.8(3) . .
W1 O36 W3 91.26(13) . .
W2 O36 W3 87.65(16) . .
P2 O37 W8 124.2(3) . .
P2 O37 W7 126.7(3) . .
W8 O37 W7 91.57(18) . .
P2 O37 W9 123.1(3) . .
W8 O37 W9 90.03(14) . .
W7 O37 W9 90.7(2) . .
P2 O38 W6 127.8(2) . .
P2 O38 W4 123.5(3) . .
W6 O38 W4 89.78(17) . .
P2 O38 W5 126.3(3) . .
W6 O38 W5 87.57(18) . .
W4 O38 W5 90.17(15) . .
P2 O39 W10 131.1(3) . .
P2 O39 W11 127.1(3) . .
W10 O39 W11 91.61(19) . .
W16 O51 W17 150.6(3) . .
W19 O52 W18 124.7(3) . .
W14 O53 Gd1 153.1(3) . .
W16 O54 W20 152.7(3) . .
W15 O55 W14 124.4(3) . .
W15 O56 W13 154.4(3) . .
W21 O57 W12 154.8(3) . .
W21 O58 W20 125.4(2) . .
W19 O59 W12 151.0(3) . .
W17 O60 W19 123.3(3) . .
W15 O61 W18 147.7(3) . .
W20 O62 W22 127.0(2) . .
W14 O63 W22 144.0(2) . .
W22 O64 Gd1 158.2(3) . .
W16 O65 W14 127.0(2) . .
W17 O66 W18 124.8(3) . .
W17 O67 W20 153.9(3) . .
W13 O68 W12 120.6(2) . .
W13 O69 Gd1 139.8(2) . .
W21 O70 W22 127.4(3) . .
W12 O71 Gd1 141.1(3) . .
W21 O72 W19 149.7(3) . .
W18 O73 W13 151.7(2) . .
W15 O74 W16 124.5(3) . .
P1 O75 W17 128.5(2) . .
P1 O75 W19 124.4(3) . .
W17 O75 W19 91.12(17) . .
P1 O75 W18 122.7(2) . .
W17 O75 W18 90.38(17) . .
W19 O75 W18 88.42(15) . .
P1 O76 W15 125.6(3) . .
P1 O76 W14 125.4(3) . .
W15 O76 W14 90.92(18) . .
P1 O76 W16 125.9(3) . .
W15 O76 W16 87.89(17) . .
W14 O76 W16 89.65(16) . .
P1 O77 W13 130.6(3) . .
P1 O77 W12 128.6(3) . .
W13 O77 W12 91.50(13) . .
P1 O78 W21 126.2(3) . .
P1 O78 W22 124.8(3) . .
W21 O78 W22 90.27(17) . .
P1 O78 W20 126.1(3) . .
W21 O78 W20 87.75(14) . .
W22 O78 W20 90.01(14) . .
C1 N1 Cu1 110.0(8) . .
C1 N1 H1C 109.7 . .
Cu1 N1 H1C 109.7 . .
C1 N1 H1D 109.7 . .
Cu1 N1 H1D 109.7 . .
H1C N1 H1D 108.2 . .
C2 N2 Cu1 111.6(9) . .
C2 N2 H2C 109.3 . .
Cu1 N2 H2C 109.3 . .
C2 N2 H2D 109.3 . .
Cu1 N2 H2D 109.3 . .
H2C N2 H2D 108.0 . .
C3 N3 Cu1 102.0(10) . .
C3 N3 H3C 111.4 . .
Cu1 N3 H3C 111.4 . .
C3 N3 H3D 111.4 . .
Cu1 N3 H3D 111.4 . .
H3C N3 H3D 109.2 . .
C4 N4 Cu1 109.0(7) . .
C4 N4 H4C 109.9 . .
Cu1 N4 H4C 109.9 . .
C4 N4 H4D 109.9 . .
Cu1 N4 H4D 109.9 . .
H4C N4 H4D 108.3 . .
C5 N5 Cu2 109.4(6) . .
C5 N5 H5C 109.8 . .
Cu2 N5 H5C 109.8 . .
C5 N5 H5D 109.8 . .
Cu2 N5 H5D 109.8 . .
H5C N5 H5D 108.2 . .
C6 N6 Cu2 112.1(7) . .
C6 N6 H6C 109.2 . .
Cu2 N6 H6C 109.2 . .
C6 N6 H6D 109.2 . .
Cu2 N6 H6D 109.2 . .
H6C N6 H6D 107.9 . .
C7 N7 C11 115.2(7) . .
C7 N7 Cu2 131.2(6) . .
C11 N7 Cu2 113.5(7) . .
C16 N8 C12 120.1(9) . .
C16 N8 Cu2 125.0(6) . .
C12 N8 Cu2 113.2(7) . .
C17 N9 Cu3 106.0(6) . .
C17 N9 H9B 110.5 . .
Cu3 N9 H9B 110.5 . .
C17 N9 H9C 110.5 . .
Cu3 N9 H9C 110.5 . .
H9B N9 H9C 108.7 . .
C18 N10 Cu3 112.4(8) . .
C18 N10 H10B 109.1 . .
Cu3 N10 H10B 109.1 . .
C18 N10 H10C 109.1 . .
Cu3 N10 H10C 109.1 . .
H10B N10 H10C 107.8 . .
C19 N11 C23 116.8(7) . .
C19 N11 Cu3 128.5(7) . .
C23 N11 Cu3 114.5(5) . .
C28 N12 C24 118.2(8) . .
C28 N12 Cu3 127.4(6) . .
C24 N12 Cu3 114.2(5) . .
C29 N13 Cu4 109.3(6) . .
C29 N13 H13B 109.8 . .
Cu4 N13 H13B 109.8 . .
C29 N13 H13C 109.8 . .
Cu4 N13 H13C 109.8 . .
H13B N13 H13C 108.3 . .
C30 N14 Cu4 108.7(6) . .
C30 N14 H14B 109.9 . .
Cu4 N14 H14B 109.9 . .
C30 N14 H14C 109.9 . .
Cu4 N14 H14C 109.9 . .
H14B N14 H14C 108.3 . .
C31 N15 Cu5 111.9(6) . .
C31 N15 H15B 109.2 . .
Cu5 N15 H15B 109.2 . .
C31 N15 H15C 109.2 . .
Cu5 N15 H15C 109.2 . .
H15B N15 H15C 107.9 . .
C32 N16 Cu5 112.7(6) . .
C32 N16 H16B 109.0 . .
Cu5 N16 H16B 109.0 . .
C32 N16 H16C 109.0 . .
Cu5 N16 H16C 109.0 . .
H16B N16 H16C 107.8 . .
C33 N17 Cu6 108.1(6) . .
C33 N17 H17C 110.1 . .
Cu6 N17 H17C 110.1 . .
C33 N17 H17D 110.1 . .
Cu6 N17 H17D 110.1 . .
H17C N17 H17D 108.4 . .
C34 N18 Cu6 113.6(6) . .
C34 N18 H18C 108.8 . .
Cu6 N18 H18C 108.8 . .
C34 N18 H18D 108.8 . .
Cu6 N18 H18D 108.8 . .
H18C N18 H18D 107.7 . .
C35 N19 Cu6 109.9(6) . .
C35 N19 H19B 109.7 . .
Cu6 N19 H19B 109.7 . .
C35 N19 H19C 109.7 . .
Cu6 N19 H19C 109.7 . .
H19B N19 H19C 108.2 . .
C36 N20 Cu6 105.3(6) . .
C36 N20 H20B 110.7 . .
Cu6 N20 H20B 110.7 . .
C36 N20 H20C 110.7 . .
Cu6 N20 H20C 110.7 . .
H20B N20 H20C 108.8 . .
N2 Cu1 N4 176.5(4) . .
N2 Cu1 N1 82.2(5) . .
N4 Cu1 N1 94.6(4) . .
N2 Cu1 N3 97.9(5) . .
N4 Cu1 N3 85.2(4) . .
N1 Cu1 N3 175.6(4) . .
N8 Cu2 N6 176.9(3) . .
N8 Cu2 N5 96.6(3) . .
N6 Cu2 N5 82.9(3) . .
N8 Cu2 N7 83.4(3) . .
N6 Cu2 N7 96.5(3) . .
N5 Cu2 N7 170.3(3) . .
N8 Cu2 O1W 85.0(3) . .
N6 Cu2 O1W 98.2(3) . .
N5 Cu2 O1W 94.5(3) . .
N7 Cu2 O1W 95.1(3) . .
N10 Cu3 N11 97.6(3) . .
N10 Cu3 N9 86.7(3) . .
N11 Cu3 N9 174.3(4) . .
N10 Cu3 N12 172.1(3) . .
N11 Cu3 N12 81.4(3) . .
N9 Cu3 N12 94.8(3) . .
N14 Cu4 N14 179.998(2) 2_446 .
N14 Cu4 N13 84.6(3) 2_446 2_446
N14 Cu4 N13 95.4(3) . 2_446
N14 Cu4 N13 95.4(3) 2_446 .
N14 Cu4 N13 84.6(3) . .
N13 Cu4 N13 179.997(1) 2_446 .
N15 Cu5 N15 180.0(3) . 2_557
N15 Cu5 N16 95.6(3) . 2_557
N15 Cu5 N16 84.4(3) 2_557 2_557
N15 Cu5 N16 84.4(3) . .
N15 Cu5 N16 95.6(3) 2_557 .
N16 Cu5 N16 179.997(1) 2_557 .
N19 Cu6 N20 84.7(3) . .
N19 Cu6 N18 95.0(3) . .
N20 Cu6 N18 175.4(3) . .
N19 Cu6 N17 177.6(2) . .
N20 Cu6 N17 97.7(3) . .
N18 Cu6 N17 82.6(3) . .
N1 C1 C2 104.2(12) . .
N1 C1 H1A 110.9 . .
C2 C1 H1A 110.9 . .
N1 C1 H1B 110.9 . .
C2 C1 H1B 110.9 . .
H1A C1 H1B 108.9 . .
N2 C2 C1 106.7(10) . .
N2 C2 H2A 110.4 . .
C1 C2 H2A 110.4 . .
N2 C2 H2B 110.4 . .
C1 C2 H2B 110.4 . .
H2A C2 H2B 108.6 . .
N3 C3 C4 114.4(10) . .
N3 C3 H3A 108.7 . .
C4 C3 H3A 108.7 . .
N3 C3 H3B 108.7 . .
C4 C3 H3B 108.7 . .
H3A C3 H3B 107.6 . .
N4 C4 C3 107.3(12) . .
N4 C4 H4A 110.3 . .
C3 C4 H4A 110.3 . .
N4 C4 H4B 110.3 . .
C3 C4 H4B 110.3 . .
H4A C4 H4B 108.5 . .
C6 C5 N5 112.4(8) . .
C6 C5 H5A 109.1 . .
N5 C5 H5A 109.1 . .
C6 C5 H5B 109.1 . .
N5 C5 H5B 109.1 . .
H5A C5 H5B 107.9 . .
N6 C6 C5 105.8(7) . .
N6 C6 H6A 110.6 . .
C5 C6 H6A 110.6 . .
N6 C6 H6B 110.6 . .
C5 C6 H6B 110.6 . .
H6A C6 H6B 108.7 . .
C8 C7 N7 120.0(10) . .
C8 C7 H7A 120.0 . .
N7 C7 H7A 120.0 . .
C9 C8 C7 130.0(12) . .
C9 C8 H8A 115.0 . .
C7 C8 H8A 115.0 . .
C8 C9 C10 112.7(10) . .
C8 C9 H9A 123.6 . .
C10 C9 H9A 123.6 . .
C11 C10 C9 119.9(11) . .
C11 C10 H10A 120.0 . .
C9 C10 H10A 120.0 . .
C10 C11 N7 121.3(11) . .
C10 C11 C12 123.9(10) . .
N7 C11 C12 114.8(8) . .
N8 C12 C13 116.4(9) . .
N8 C12 C11 114.8(9) . .
C13 C12 C11 128.6(8) . .
C14 C13 C12 121.1(8) . .
C14 C13 H13A 119.5 . .
C12 C13 H13A 119.5 . .
C15 C14 C13 119.2(9) . .
C15 C14 H14A 120.4 . .
C13 C14 H14A 120.4 . .
C14 C15 C16 120.4(11) . .
C14 C15 H15A 119.8 . .
C16 C15 H15A 119.8 . .
N8 C16 C15 122.7(9) . .
N8 C16 H16A 118.6 . .
C15 C16 H16A 118.6 . .
C18 C17 N9 119.2(9) . .
C18 C17 H17A 107.5 . .
N9 C17 H17A 107.5 . .
C18 C17 H17B 107.5 . .
N9 C17 H17B 107.5 . .
H17A C17 H17B 107.0 . .
C17 C18 N10 109.2(12) . .
C17 C18 H18A 109.8 . .
N10 C18 H18A 109.8 . .
C17 C18 H18B 109.8 . .
N10 C18 H18B 109.8 . .
H18A C18 H18B 108.3 . .
C20 C19 N11 125.0(11) . .
C20 C19 H19A 117.5 . .
N11 C19 H19A 117.5 . .
C19 C20 C21 119.5(9) . .
C19 C20 H20A 120.3 . .
C21 C20 H20A 120.3 . .
C22 C21 C20 115.5(9) . .
C22 C21 H21A 122.3 . .
C20 C21 H21A 122.3 . .
C21 C22 C23 119.8(10) . .
C21 C22 H22A 120.1 . .
C23 C22 H22A 120.1 . .
N11 C23 C22 123.3(8) . .
N11 C23 C24 115.4(7) . .
C22 C23 C24 121.2(9) . .
C25 C24 N12 119.5(7) . .
C25 C24 C23 126.5(7) . .
N12 C24 C23 114.0(8) . .
C26 C25 C24 123.7(8) . .
C26 C25 H25A 118.1 . .
C24 C25 H25A 118.1 . .
C25 C26 C27 117.1(9) . .
C25 C26 H26A 121.4 . .
C27 C26 H26A 121.4 . .
C26 C27 C28 119.2(7) . .
C26 C27 H27A 120.4 . .
C28 C27 H27A 120.4 . .
N12 C28 C27 121.9(8) . .
N12 C28 H28A 119.0 . .
C27 C28 H28A 119.0 . .
N13 C29 C30 110.1(8) . .
N13 C29 H29A 109.6 . .
C30 C29 H29A 109.6 . .
N13 C29 H29B 109.6 . .
C30 C29 H29B 109.6 . .
H29A C29 H29B 108.1 . .
C29 C30 N14 110.0(7) . .
C29 C30 H30A 109.7 . .
N14 C30 H30A 109.7 . .
C29 C30 H30B 109.7 . .
N14 C30 H30B 109.7 . .
H30A C30 H30B 108.2 . .
N15 C31 C32 103.2(8) . .
N15 C31 H31A 111.1 . .
C32 C31 H31A 111.1 . .
N15 C31 H31B 111.1 . .
C32 C31 H31B 111.1 . .
H31A C31 H31B 109.1 . .
N16 C32 C31 114.1(10) . .
N16 C32 H32A 108.7 . .
C31 C32 H32A 108.7 . .
N16 C32 H32B 108.7 . .
C31 C32 H32B 108.7 . .
H32A C32 H32B 107.6 . .
N17 C33 C34 109.1(8) . .
N17 C33 H33A 109.9 . .
C34 C33 H33A 109.9 . .
N17 C33 H33B 109.9 . .
C34 C33 H33B 109.9 . .
H33A C33 H33B 108.3 . .
N18 C34 C33 104.9(7) . .
N18 C34 H34A 110.8 . .
C33 C34 H34A 110.8 . .
N18 C34 H34B 110.8 . .
C33 C34 H34B 110.8 . .
H34A C34 H34B 108.8 . .
C36 C35 N19 107.7(8) . .
C36 C35 H35A 110.2 . .
N19 C35 H35A 110.2 . .
C36 C35 H35B 110.2 . .
N19 C35 H35B 110.2 . .
H35A C35 H35B 108.5 . .
C35 C36 N20 106.0(8) . .
C35 C36 H36A 110.5 . .
N20 C36 H36A 110.5 . .
C35 C36 H36B 110.5 . .
N20 C36 H36B 110.5 . .
H36A C36 H36B 108.7 . .

loop_
_geom_bond_atom_site_label_1
_geom_bond_atom_site_label_2
_geom_bond_distance
_geom_bond_site_symmetry_2
W1 O1 1.727(4) .
W1 O15 1.741(5) .
W1 O13 1.944(6) .
W1 O22 1.947(6) .
W1 O14 2.106(5) .
W1 O36 2.424(4) .
W2 O2 1.728(6) .
W2 O12 1.867(6) .
W2 O34 1.892(4) .
W2 O35 1.908(5) .
W2 O13 1.946(5) .
W2 O36 2.439(5) .
W3 O3 1.698(6) .
W3 O14 1.800(5) .
W3 O28 1.888(5) .
W3 O29 1.954(5) .
W3 O12 1.979(5) .
W3 O36 2.477(5) .
W4 O4 1.706(5) .
W4 O30 1.733(5) .
W4 O22 1.874(5) .
W4 O17 1.965(4) .
W4 O27 2.065(6) .
W4 O38 2.463(5) .
W5 O5 1.722(6) .
W5 O27 1.830(5) .
W5 O25 1.910(5) .
W5 O16 1.922(5) .
W5 O28 1.924(5) .
W5 O38 2.485(5) .
W6 O6 1.729(6) .
W6 O17 1.887(5) .
W6 O25 1.888(6) .
W6 O21 1.917(6) .
W6 O19 1.930(5) .
W6 O38 2.412(5) .
W7 O7 1.728(7) .
W7 O29 1.891(5) .
W7 O16 1.910(6) .
W7 O20 1.923(5) .
W7 O26 1.930(4) .
W7 O37 2.394(6) .
W8 O8 1.732(4) .
W8 O31 1.853(6) .
W8 O19 1.893(5) .
W8 O23 1.944(5) .
W8 O26 1.969(6) .
W8 O37 2.394(4) .
W9 O9 1.701(6) .
W9 O32 1.830(7) .
W9 O23 1.935(4) .
W9 O34 1.947(4) .
W9 O20 1.959(6) .
W9 O37 2.424(5) .
W10 O10 1.733(5) .
W10 O33 1.748(5) .
W10 O21 1.921(6) .
W10 O24 1.944(5) .
W10 O31 2.035(6) .
W10 O39 2.320(5) .
W11 O11 1.732(6) .
W11 O18 1.770(5) .
W11 O35 1.928(5) .
W11 O24 1.953(4) .
W11 O32 2.054(6) .
W11 O39 2.379(6) .
W12 O40 1.692(5) .
W12 O71 1.780(6) .
W12 O57 1.919(4) .
W12 O68 1.941(5) .
W12 O59 2.114(6) .
W12 O77 2.356(5) .
W13 O41 1.730(5) .
W13 O69 1.764(6) .
W13 O68 1.917(5) .
W13 O56 1.952(4) .
W13 O73 2.117(5) .
W13 O77 2.321(4) .
W14 O42 1.690(6) .
W14 O53 1.784(4) .
W14 O63 1.906(5) .
W14 O55 1.998(5) .
W14 O65 2.035(5) .
W14 O76 2.428(6) .
W15 O43 1.745(5) .
W15 O61 1.880(6) .
W15 O56 1.892(4) .
W15 O55 1.906(6) .
W15 O74 1.923(4) .
W15 O76 2.416(5) .
W16 O44 1.746(5) .
W16 O65 1.845(6) .
W16 O54 1.903(5) .
W16 O51 1.906(6) .
W16 O74 1.932(5) .
W16 O76 2.499(4) .
W17 O45 1.705(5) .
W17 O67 1.889(6) .
W17 O66 1.914(5) .
W17 O60 1.926(5) .
W17 O51 1.938(5) .
W17 O75 2.387(4) .
W18 O46 1.698(6) .
W18 O73 1.796(5) .
W18 O61 1.943(5) .
W18 O52 1.949(5) .
W18 O66 1.970(5) .
W18 O75 2.463(5) .
W19 O47 1.711(6) .
W19 O59 1.799(5) .
W19 O52 1.900(5) .
W19 O72 1.928(5) .
W19 O60 1.981(5) .
W19 O75 2.427(5) .
W20 O48 1.724(4) .
W20 O62 1.845(6) .
W20 O54 1.914(5) .
W20 O58 1.924(5) .
W20 O67 1.931(6) .
W20 O78 2.503(4) .
W21 O49 1.709(6) .
W21 O70 1.870(6) .
W21 O72 1.879(6) .
W21 O57 1.901(4) .
W21 O58 1.906(4) .
W21 O78 2.406(5) .
W22 O50 1.681(6) .
W22 O64 1.736(4) .
W22 O63 1.914(5) .
W22 O70 1.971(5) .
W22 O62 2.069(4) .
W22 O78 2.451(5) .
Gd1 O53 2.349(5) .
Gd1 O64 2.378(4) .
Gd1 O71 2.405(6) .
Gd1 O33 2.411(4) .
Gd1 O69 2.421(5) .
Gd1 O30 2.422(6) .
Gd1 O18 2.422(5) .
Gd1 O15 2.429(5) .
P1 O77 1.520(4) .
P1 O76 1.537(6) .
P1 O75 1.546(6) .
P1 O78 1.550(5) .
P2 O39 1.494(6) .
P2 O38 1.553(6) .
P2 O36 1.562(4) .
P2 O37 1.572(6) .
N1 C1 1.461(17) .
N1 Cu1 2.036(10) .
N1 H1C 0.9000 .
N1 H1D 0.9000 .
N2 C2 1.404(17) .
N2 Cu1 1.958(13) .
N2 H2C 0.9000 .
N2 H2D 0.9000 .
N3 C3 1.402(17) .
N3 Cu1 2.083(11) .
N3 H3C 0.9000 .
N3 H3D 0.9000 .
N4 C4 1.480(17) .
N4 Cu1 2.031(10) .
N4 H4C 0.9000 .
N4 H4D 0.9000 .
N5 C5 1.486(13) .
N5 Cu2 2.014(7) .
N5 H5C 0.9000 .
N5 H5D 0.9000 .
N6 C6 1.465(10) .
N6 Cu2 1.993(8) .
N6 H6C 0.9000 .
N6 H6D 0.9000 .
N7 C7 1.329(14) .
N7 C11 1.385(13) .
N7 Cu2 2.024(7) .
N8 C16 1.314(14) .
N8 C12 1.433(11) .
N8 Cu2 1.971(8) .
N9 C17 1.468(16) .
N9 Cu3 2.000(7) .
N9 H9B 0.9000 .
N9 H9C 0.9000 .
N10 C18 1.483(15) .
N10 Cu3 1.980(9) .
N10 H10B 0.9000 .
N10 H10C 0.9000 .
N11 C19 1.335(11) .
N11 C23 1.349(13) .
N11 Cu3 1.997(6) .
N12 C28 1.331(9) .
N12 C24 1.359(10) .
N12 Cu3 2.021(8) .
N13 C29 1.468(13) .
N13 Cu4 2.044(8) .
N13 H13B 0.9000 .
N13 H13C 0.9000 .
N14 C30 1.483(12) .
N14 Cu4 1.978(8) .
N14 H14B 0.9000 .
N14 H14C 0.9000 .
N15 C31 1.548(13) .
N15 Cu5 2.013(8) .
N15 H15B 0.9000 .
N15 H15C 0.9000 .
N16 C32 1.429(13) .
N16 Cu5 2.023(8) .
N16 H16B 0.9000 .
N16 H16C 0.9000 .
N17 C33 1.418(11) .
N17 Cu6 2.031(9) .
N17 H17C 0.9000 .
N17 H17D 0.9000 .
N18 C34 1.372(14) .
N18 Cu6 2.009(5) .
N18 H18C 0.9000 .
N18 H18D 0.9000 .
N19 C35 1.481(9) .
N19 Cu6 1.999(8) .
N19 H19B 0.9000 .
N19 H19C 0.9000 .
N20 C36 1.527(16) .
N20 Cu6 2.007(7) .
N20 H20B 0.9000 .
N20 H20C 0.9000 .
Cu2 O1W 2.322(8) .
Cu4 N14 1.978(8) 2_446
Cu4 N13 2.044(8) 2_446
Cu5 N15 2.013(8) 2_557
Cu5 N16 2.023(8) 2_557
C1 C2 1.55(2) .
C1 H1A 0.9700 .
C1 H1B 0.9700 .
C2 H2A 0.9700 .
C2 H2B 0.9700 .
C3 C4 1.495(18) .
C3 H3A 0.9700 .
C3 H3B 0.9700 .
C4 H4A 0.9700 .
C4 H4B 0.9700 .
C5 C6 1.467(17) .
C5 H5A 0.9700 .
C5 H5B 0.9700 .
C6 H6A 0.9700 .
C6 H6B 0.9700 .
C7 C8 1.318(12) .
C7 H7A 0.9300 .
C8 C9 1.239(15) .
C8 H8A 0.9300 .
C9 C10 1.417(19) .
C9 H9A 0.9300 .
C10 C11 1.358(13) .
C10 H10A 0.9300 .
C11 C12 1.474(17) .
C12 C13 1.454(14) .
C13 C14 1.386(7) .
C13 H13A 0.9300 .
C14 C15 1.353(13) .
C14 H14A 0.9300 .
C15 C16 1.411(17) .
C15 H15A 0.9300 .
C16 H16A 0.9300 .
C17 C18 1.445(19) .
C17 H17A 0.9700 .
C17 H17B 0.9700 .
C18 H18A 0.9700 .
C18 H18B 0.9700 .
C19 C20 1.313(14) .
C19 H19A 0.9300 .
C20 C21 1.498(18) .
C20 H20A 0.9300 .
C21 C22 1.352(12) .
C21 H21A 0.9300 .
C22 C23 1.411(12) .
C22 H22A 0.9300 .
C23 C24 1.482(11) .
C24 C25 1.358(13) .
C25 C26 1.346(11) .
C25 H25A 0.9300 .
C26 C27 1.354(12) .
C26 H26A 0.9300 .
C27 C28 1.408(14) .
C27 H27A 0.9300 .
C28 H28A 0.9300 .
C29 C30 1.469(13) .
C29 H29A 0.9700 .
C29 H29B 0.9700 .
C30 H30A 0.9700 .
C30 H30B 0.9700 .
C31 C32 1.609(18) .
C31 H31A 0.9700 .
C31 H31B 0.9700 .
C32 H32A 0.9700 .
C32 H32B 0.9700 .
C33 C34 1.589(14) .
C33 H33A 0.9700 .
C33 H33B 0.9700 .
C34 H34A 0.9700 .
C34 H34B 0.9700 .
C35 C36 1.478(14) .
C35 H35A 0.9700 .
C35 H35B 0.9700 .
C36 H36A 0.9700 .
C36 H36B 0.9700 .
